data_7031483
loop_
_publ_author_name
'Qin, Ling'
'Wang, Zhong-Jie'
'Wang, Ting'
'Zheng, He-Gen'
'Chen, Jin-Xi'

_publ_section_title
;
 Coligand-directed synthesis of five Co(ii)/Ni(ii) coordination polymers
 with a neutral tetradentate ligand: syntheses, crystal structures, and
 properties.
;
_journal_issue 33
_journal_name_full 'Dalton transactions (Cambridge, England : 2003)'
_journal_page_first 12528
_journal_page_last 12535
_journal_paper_doi 10.1039/c4dt01535e
_journal_volume 43
_journal_year 2014
_chemical_formula_moiety 'C74 H48 Co3 N4 O20 S3'
_chemical_formula_sum 'C74 H48 Co3 N4 O20 S3'
_chemical_formula_weight 1586.13
_chemical_name_systematic
; 
 ? 
;
_space_group_IT_number 2
_symmetry_cell_setting triclinic
_symmetry_space_group_name_Hall '-P 1'
_symmetry_space_group_name_H-M 'P -1'
_atom_sites_solution_hydrogens geom
_atom_sites_solution_primary direct
_atom_sites_solution_secondary difmap
_audit_creation_method SHELXL-97
_cell_angle_alpha 90.391(2)
_cell_angle_beta 94.357(3)
_cell_angle_gamma 118.233(2)
_cell_formula_units_Z 2
_cell_length_a 14.2269(18)
_cell_length_b 14.7692(11)
_cell_length_c 21.6912(19)
_cell_measurement_temperature 291(2)
_cell_volume 3999.2(7)
_computing_cell_refinement 'Bruker SMART'
_computing_data_collection 'Bruker SMART'
_computing_data_reduction 'Bruker SAINT'
_computing_molecular_graphics 'Bruker SHELXTL'
_computing_publication_material 'Bruker SHELXTL'
_computing_structure_refinement 'SHELXL-97 (Sheldrick, 1997)'
_computing_structure_solution 'SHELXS-97 (Sheldrick, 1990)'
_diffrn_ambient_temperature 291(2)
_diffrn_measured_fraction_theta_full 0.973
_diffrn_measured_fraction_theta_max 0.973
_diffrn_measurement_device_type 'Bruker Apex Smart CCD'
_diffrn_measurement_method 'phi and omega scans'
_diffrn_radiation_monochromator graphite
_diffrn_radiation_source 'fine-focus sealed tube'
_diffrn_radiation_type MoK\a
_diffrn_radiation_wavelength 0.71073
_diffrn_reflns_av_R_equivalents 0.0112
_diffrn_reflns_av_sigmaI/netI 0.0874
_diffrn_reflns_limit_h_max 17
_diffrn_reflns_limit_h_min -17
_diffrn_reflns_limit_k_max 18
_diffrn_reflns_limit_k_min -18
_diffrn_reflns_limit_l_max 16
_diffrn_reflns_limit_l_min -26
_diffrn_reflns_number 28024
_diffrn_reflns_theta_full 26.00
_diffrn_reflns_theta_max 26.00
_diffrn_reflns_theta_min 1.57
_exptl_absorpt_coefficient_mu 0.762
_exptl_absorpt_correction_T_max 0.8503
_exptl_absorpt_correction_T_min 0.8150
_exptl_absorpt_correction_type multi-scan
_exptl_absorpt_process_details sadabs
_exptl_crystal_colour red
_exptl_crystal_density_diffrn 1.317
_exptl_crystal_density_method 'not measured'
_exptl_crystal_description prismatic
_exptl_crystal_F_000 1618
_exptl_crystal_size_max 0.28
_exptl_crystal_size_mid 0.24
_exptl_crystal_size_min 0.22
_platon_squeeze_details
;
;
_refine_diff_density_max 0.787
_refine_diff_density_min -0.388
_refine_diff_density_rms 0.083
_refine_ls_extinction_method none
_refine_ls_goodness_of_fit_ref 1.019
_refine_ls_hydrogen_treatment constr
_refine_ls_matrix_type full
_refine_ls_number_parameters 925
_refine_ls_number_reflns 14993
_refine_ls_number_restraints 0
_refine_ls_restrained_S_all 1.019
_refine_ls_R_factor_all 0.0893
_refine_ls_R_factor_gt 0.0547
_refine_ls_shift/su_max 0.000
_refine_ls_shift/su_mean 0.000
_refine_ls_structure_factor_coef Fsqd
_refine_ls_weighting_details 'calc w=1/[\s^2^(Fo^2^)+(0.0600P)^2^+1.9900P] where P=(Fo^2^+2Fc^2^)/3'
_refine_ls_weighting_scheme calc
_refine_ls_wR_factor_gt 0.1315
_refine_ls_wR_factor_ref 0.1440
_reflns_number_gt 9506
_reflns_number_total 14993
_reflns_threshold_expression >2sigma(I)
_cod_data_source_file c4dt01535e2.cif
_cod_data_source_block 3
_cod_depositor_comments
;
The following automatic conversions were performed:

'_symmetry_cell_setting' value 'Triclinic' changed to 'triclinic'
according to
/usr/data/users/saulius/crontab/automatic-downloads/rss-feeds/RSC/lib/dictionaries/cif_core.dic
dictionary named 'cif_core.dic' version 2.4.2 from 2011-04-26.

Automatic conversion script
Id: cif_fix_values 2281 2013-09-26 08:29:07Z andrius 

 Adding full bibliography for 7031479--7031483.cif.

The following automatic conversions were performed:

'_refine_ls_hydrogen_treatment' value 'constra' was replaced with the
value 'constr' as specified in the replacement file
'src/cod-tools/trunk/data/replacement-values/replacement_values.lst'.

Automatic conversion script
Id: cif_fix_values 5376 2017-05-30 11:51:03Z andrius 
;
_cod_original_sg_symbol_Hall ' -P1'
_cod_original_sg_symbol_H-M P-1
_cod_database_code 7031483

loop_
_symmetry_equiv_pos_as_xyz
'x, y, z'
'-x, -y, -z'

loop_
_atom_site_label
_atom_site_type_symbol
_atom_site_fract_x
_atom_site_fract_y
_atom_site_fract_z
_atom_site_U_iso_or_equiv
_atom_site_adp_type
_atom_site_occupancy
_atom_site_symmetry_multiplicity
_atom_site_calc_flag
_atom_site_refinement_flags
C1 C 0.9327(3) 0.0920(3) -0.00476(17) 0.0444(9) Uani 1 1 d .
H1 H 0.9562 0.0467 0.0104 0.053 Uiso 1 1 calc R
C2 C 0.8738(3) 0.0709(3) -0.06207(18) 0.0469(9) Uani 1 1 d .
H2 H 0.8560 0.0099 -0.0842 0.056 Uiso 1 1 calc R
C3 C 0.8404(3) 0.1402(3) -0.08750(18) 0.0439(9) Uani 1 1 d .
C4 C 0.8667(3) 0.2288(3) -0.05163(18) 0.0515(10) Uani 1 1 d .
H4 H 0.8457 0.2760 -0.0665 0.062 Uiso 1 1 calc R
C5 C 0.9237(4) 0.2480(3) 0.0060(2) 0.0566(12) Uani 1 1 d .
H5 H 0.9403 0.3078 0.0291 0.068 Uiso 1 1 calc R
C6 C 0.7795(3) 0.1186(3) -0.15012(17) 0.0473(10) Uani 1 1 d .
C7 C 0.7187(3) 0.0190(3) -0.17358(16) 0.0402(8) Uani 1 1 d .
H7 H 0.7188 -0.0346 -0.1513 0.048 Uiso 1 1 calc R
C8 C 0.6571(3) -0.0031(3) -0.22993(18) 0.0456(9) Uani 1 1 d .
C9 C 0.6599(3) 0.0758(3) -0.26463(19) 0.0459(9) Uani 1 1 d .
H9 H 0.6214 0.0611 -0.3033 0.055 Uiso 1 1 calc R
C10 C 0.7204(3) 0.1779(3) -0.24196(17) 0.0416(9) Uani 1 1 d .
C11 C 0.7806(3) 0.1983(3) -0.18423(18) 0.0456(9) Uani 1 1 d .
H11 H 0.8216 0.2659 -0.1687 0.055 Uiso 1 1 calc R
C12 C 0.8059(3) 0.4414(3) -0.30579(18) 0.0511(10) Uani 1 1 d .
H12 H 0.8640 0.5073 -0.3004 0.061 Uiso 1 1 calc R
C13 C 0.8064(3) 0.3631(3) -0.27148(18) 0.0463(9) Uani 1 1 d .
H13 H 0.8651 0.3770 -0.2436 0.056 Uiso 1 1 calc R
C14 C 0.7196(3) 0.2625(3) -0.27792(18) 0.0448(9) Uani 1 1 d .
C15 C 0.6337(3) 0.2459(3) -0.32071(18) 0.0500(10) Uani 1 1 d .
H15 H 0.5751 0.1805 -0.3263 0.060 Uiso 1 1 calc R
C16 C 0.6343(3) 0.3254(3) -0.3552(2) 0.0527(11) Uani 1 1 d .
H16 H 0.5763 0.3128 -0.3834 0.063 Uiso 1 1 calc R
C17 C 0.50353(13) -0.15321(17) -0.27251(11) 0.0466(9) Uani 1 1 d G
C18 C 0.42175(18) -0.15547(17) -0.24024(9) 0.0447(9) Uani 1 1 d G
H18 H 0.4381 -0.1117 -0.2055 0.054 Uiso 1 1 calc R
C19 C 0.31553(15) -0.22311(19) -0.25995(10) 0.0434(9) Uani 1 1 d G
C20 C 0.29109(13) -0.28849(17) -0.31192(11) 0.0434(9) Uani 1 1 d G
H20 H 0.2200 -0.3337 -0.3251 0.052 Uiso 1 1 calc R
C21 C 0.37287(17) -0.28623(18) -0.34419(9) 0.0441(9) Uani 1 1 d G
C22 C 0.47909(15) -0.21860(19) -0.32448(10) 0.0449(9) Uani 1 1 d G
H22 H 0.5338 -0.2171 -0.3461 0.054 Uiso 1 1 calc R
C23 C 0.0514(3) -0.3153(3) -0.19054(18) 0.0500(10) Uani 1 1 d .
H23 H -0.0120 -0.3763 -0.1883 0.060 Uiso 1 1 calc R
C24 C 0.1324(3) -0.3156(3) -0.22217(18) 0.0444(9) Uani 1 1 d .
H24 H 0.1229 -0.3763 -0.2413 0.053 Uiso 1 1 calc R
C25 C 0.2283(3) -0.2247(3) -0.22530(17) 0.0416(9) Uani 1 1 d .
C26 C 0.2390(3) -0.1374(3) -0.19642(17) 0.0459(9) Uani 1 1 d .
H26 H 0.3030 -0.0766 -0.1970 0.055 Uiso 1 1 calc R
C27 C 0.1561(3) -0.1375(3) -0.16617(18) 0.0448(9) Uani 1 1 d .
H27 H 0.1643 -0.0764 -0.1484 0.054 Uiso 1 1 calc R
C28 C 0.4087(3) -0.4177(3) -0.4854(2) 0.0549(11) Uani 1 1 d .
H28 H 0.4643 -0.4194 -0.5044 0.066 Uiso 1 1 calc R
C29 C 0.4305(4) -0.3625(3) -0.4357(2) 0.0619(12) Uani 1 1 d .
H29 H 0.5016 -0.3261 -0.4195 0.074 Uiso 1 1 calc R
C30 C 0.3468(3) -0.3537(3) -0.40219(18) 0.0434(9) Uani 1 1 d .
C31 C 0.2419(3) -0.4154(3) -0.4306(2) 0.0548(11) Uani 1 1 d .
H31 H 0.1846 -0.4156 -0.4125 0.066 Uiso 1 1 calc R
C32 C 0.2212(3) -0.4754(3) -0.4843(2) 0.0558(11) Uani 1 1 d .
H32 H 0.1513 -0.5158 -0.5016 0.067 Uiso 1 1 calc R
C33 C 1.0538(3) 0.0671(3) 0.19653(18) 0.0410(9) Uani 1 1 d .
C34 C 1.0156(3) -0.0443(3) 0.21216(17) 0.0402(8) Uani 1 1 d .
C35 C 1.0435(3) -0.0679(3) 0.2705(2) 0.0509(10) Uani 1 1 d .
H35 H 1.0867 -0.0152 0.2997 0.061 Uiso 1 1 calc R
C36 C 1.0072(3) -0.1690(3) 0.2850(2) 0.0517(10) Uani 1 1 d .
H36 H 1.0262 -0.1840 0.3241 0.062 Uiso 1 1 calc R
C37 C 0.9428(3) -0.2486(3) 0.2422(2) 0.0505(10) Uani 1 1 d .
C38 C 0.9160(3) -0.2244(3) 0.1834(2) 0.0540(11) Uani 1 1 d .
H38 H 0.8743 -0.2769 0.1539 0.065 Uiso 1 1 calc R
C39 C 0.9511(3) -0.1230(3) 0.1690(2) 0.0523(10) Uani 1 1 d .
H39 H 0.9312 -0.1076 0.1303 0.063 Uiso 1 1 calc R
C40 C 0.7616(3) -0.4148(3) 0.2789(2) 0.0508(10) Uani 1 1 d .
C41 C 0.7497(3) -0.3701(3) 0.3323(2) 0.0588(11) Uani 1 1 d .
H41 H 0.8095 -0.3194 0.3555 0.071 Uiso 1 1 calc R
C42 C 0.6461(3) -0.4023(3) 0.3510(2) 0.0512(10) Uani 1 1 d .
H42 H 0.6369 -0.3706 0.3855 0.061 Uiso 1 1 calc R
C43 C 0.5586(3) -0.4814(3) 0.31774(17) 0.0415(9) Uani 1 1 d .
C44 C 0.5717(3) -0.5266(3) 0.26469(19) 0.0482(10) Uani 1 1 d .
H44 H 0.5125 -0.5792 0.2422 0.058 Uiso 1 1 calc R
C45 C 0.6752(3) -0.4922(3) 0.2453(2) 0.0538(10) Uani 1 1 d .
H45 H 0.6846 -0.5219 0.2099 0.065 Uiso 1 1 calc R
C46 C 0.4493(3) -0.5164(3) 0.33953(17) 0.0422(9) Uani 1 1 d .
C47 C 0.9322(3) -0.3094(3) 0.64195(18) 0.0426(9) Uani 1 1 d .
C48 C 1.0431(3) -0.2414(3) 0.62717(17) 0.0396(8) Uani 1 1 d .
C49 C 1.0811(3) -0.2684(3) 0.57607(19) 0.0487(10) Uani 1 1 d .
H49 H 1.0370 -0.3290 0.5527 0.058 Uiso 1 1 calc R
C50 C 1.1847(3) -0.2046(3) 0.5601(2) 0.0503(10) Uani 1 1 d .
H50 H 1.2105 -0.2223 0.5265 0.060 Uiso 1 1 calc R
C51 C 1.2485(3) -0.1142(3) 0.5954(2) 0.0546(11) Uani 1 1 d .
C52 C 1.2123(3) -0.0883(3) 0.64694(19) 0.0569(12) Uani 1 1 d .
H52 H 1.2565 -0.0284 0.6709 0.068 Uiso 1 1 calc R
C53 C 1.1102(3) -0.1525(3) 0.66204(19) 0.0514(10) Uani 1 1 d .
H53 H 1.0858 -0.1355 0.6966 0.062 Uiso 1 1 calc R
C54 C 1.3540(3) 0.0494(3) 0.52124(19) 0.0515(10) Uani 1 1 d .
C55 C 1.3264(4) 0.0235(3) 0.4594(2) 0.0545(11) Uani 1 1 d .
H55 H 1.3258 -0.0351 0.4428 0.065 Uiso 1 1 calc R
C56 C 1.2998(3) 0.0832(3) 0.42165(19) 0.0455(9) Uani 1 1 d .
H56 H 1.2811 0.0651 0.3796 0.055 Uiso 1 1 calc R
C57 C 1.3004(3) 0.1710(3) 0.44580(17) 0.0400(8) Uani 1 1 d .
C58 C 1.3293(3) 0.1984(3) 0.50947(19) 0.0548(11) Uani 1 1 d .
H58 H 1.3305 0.2572 0.5261 0.066 Uiso 1 1 calc R
C59 C 1.3558(3) 0.1362(3) 0.54713(19) 0.0532(11) Uani 1 1 d .
H59 H 1.3746 0.1529 0.5893 0.064 Uiso 1 1 calc R
C60 C 1.2762(3) 0.2412(3) 0.40548(17) 0.0424(9) Uani 1 1 d .
C61 C 1.1998(3) 0.4095(3) 0.14775(16) 0.0419(9) Uani 1 1 d .
C62 C 1.2892(3) 0.5201(3) 0.15386(17) 0.0471(10) Uani 1 1 d .
C63 C 1.2792(3) 0.5936(3) 0.1195(2) 0.0521(10) Uani 1 1 d .
H63 H 1.2182 0.5755 0.0926 0.062 Uiso 1 1 calc R
C64 C 1.3606(3) 0.6953(3) 0.1250(2) 0.0514(10) Uani 1 1 d .
H64 H 1.3541 0.7457 0.1025 0.062 Uiso 1 1 calc R
C65 C 1.4529(3) 0.7206(3) 0.16527(19) 0.0559(11) Uani 1 1 d .
C66 C 1.4606(3) 0.6457(3) 0.19953(19) 0.0549(11) Uani 1 1 d .
H66 H 1.5204 0.6636 0.2273 0.066 Uiso 1 1 calc R
C67 C 1.3813(4) 0.5450(3) 0.19321(19) 0.0630(13) Uani 1 1 d .
H67 H 1.3889 0.4943 0.2148 0.076 Uiso 1 1 calc R
C68 C 1.6269(3) 0.8424(3) 0.1038(2) 0.0542(11) Uani 1 1 d .
C69 C 1.6057(4) 0.8784(3) 0.0484(2) 0.0554(11) Uani 1 1 d .
H69 H 1.5631 0.9106 0.0465 0.067 Uiso 1 1 calc R
C70 C 1.6491(4) 0.8656(3) -0.0044(2) 0.0585(11) Uani 1 1 d .
H70 H 1.6355 0.8898 -0.0417 0.070 Uiso 1 1 calc R
C71 C 1.7118(3) 0.8176(3) -0.00197(17) 0.0449(9) Uani 1 1 d .
C72 C 1.7348(4) 0.7843(3) 0.05340(18) 0.0528(10) Uani 1 1 d .
H72 H 1.7794 0.7543 0.0553 0.063 Uiso 1 1 calc R
C73 C 1.6915(4) 0.7954(3) 0.10663(18) 0.0548(11) Uani 1 1 d .
H73 H 1.7058 0.7715 0.1438 0.066 Uiso 1 1 calc R
C74 C 1.7569(3) 0.8022(3) -0.05971(18) 0.0448(9) Uani 1 1 d .
Co1 Co 1.06255(4) 0.22425(4) 0.11240(2) 0.04669(15) Uani 1 1 d .
Co2 Co 1.28625(4) 0.45382(3) 0.39971(2) 0.03056(12) Uani 1 1 d .
Co3 Co 1.22151(4) 0.28000(3) 0.27108(2) 0.03342(13) Uani 1 1 d .
N1 N 0.9561(2) 0.1802(2) 0.02961(14) 0.0415(7) Uani 1 1 d .
N2 N 0.7210(2) 0.4232(2) -0.34756(13) 0.0410(7) Uani 1 1 d .
N3 N 0.0629(3) -0.2266(2) -0.16244(14) 0.0481(8) Uani 1 1 d .
N4 N 0.3065(3) -0.4743(2) -0.51173(14) 0.0419(7) Uani 1 1 d .
O1 O 0.6137(2) -0.10210(19) -0.25506(12) 0.0471(7) Uani 1 1 d .
O2 O 1.0281(2) 0.08350(19) 0.14277(11) 0.0429(6) Uani 1 1 d .
O3 O 1.1016(2) 0.13286(19) 0.23867(12) 0.0490(7) Uani 1 1 d .
O4 O 0.8854(2) -0.4367(2) 0.20684(14) 0.0571(7) Uani 1 1 d .
O5 O 0.9545(2) -0.3815(2) 0.31543(15) 0.0620(8) Uani 1 1 d .
O6 O 0.36534(19) -0.57651(16) 0.30793(10) 0.0341(5) Uani 1 1 d .
O7 O 0.4486(2) -0.4800(2) 0.39190(12) 0.0461(6) Uani 1 1 d .
O8 O 1.1318(2) 0.38367(18) 0.10043(12) 0.0426(6) Uani 1 1 d .
O9 O 1.19646(19) 0.34344(17) 0.18369(10) 0.0363(5) Uani 1 1 d .
O10 O 1.5166(2) 0.9174(2) 0.15612(14) 0.0646(9) Uani 1 1 d .
O11 O 1.6283(2) 0.8594(2) 0.22448(14) 0.0720(10) Uani 1 1 d .
O12 O 1.7126(2) 0.8118(2) -0.10943(12) 0.0481(6) Uani 1 1 d .
O13 O 1.8277(2) 0.7746(2) -0.05361(12) 0.0493(7) Uani 1 1 d .
O14 O 1.2527(2) 0.21448(18) 0.34912(12) 0.0464(7) Uani 1 1 d .
O15 O 1.2864(2) 0.32289(19) 0.43019(12) 0.0459(6) Uani 1 1 d .
O16 O 1.4075(2) -0.0978(2) 0.53409(14) 0.0583(8) Uani 1 1 d .
O17 O 1.4442(2) 0.0258(2) 0.62564(14) 0.0632(9) Uani 1 1 d .
O18 O 0.8744(2) -0.3830(2) 0.60224(13) 0.0500(7) Uani 1 1 d .
O19 O 0.90033(19) -0.29268(16) 0.69094(11) 0.0352(5) Uani 1 1 d .
O1W O 1.3297(2) 0.2566(2) 0.22449(12) 0.0473(6) Uani 1 1 d .
H1X H 1.3270 0.1929 0.2361 0.057 Uiso 1 1 d R
H1Y H 1.3119 0.2538 0.1807 0.057 Uiso 1 1 d R
S1 S 0.89369(9) -0.37699(8) 0.25979(5) 0.0537(3) Uani 1 1 d .
S2 S 1.37839(9) -0.03484(8) 0.57102(5) 0.0561(3) Uani 1 1 d .
S3 S 1.56020(9) 0.84534(8) 0.16842(5) 0.0607(3) Uani 1 1 d .

loop_
_atom_site_aniso_label
_atom_site_aniso_U_11
_atom_site_aniso_U_22
_atom_site_aniso_U_33
_atom_site_aniso_U_23
_atom_site_aniso_U_13
_atom_site_aniso_U_12
C1 0.042(2) 0.042(2) 0.041(2) -0.0119(17) -0.0063(18) 0.0161(17)
C2 0.054(2) 0.039(2) 0.041(2) -0.0039(17) -0.0014(19) 0.0174(18)
C3 0.041(2) 0.040(2) 0.043(2) -0.0005(17) -0.0031(18) 0.0136(17)
C4 0.056(3) 0.051(2) 0.045(2) -0.0100(19) -0.012(2) 0.027(2)
C5 0.065(3) 0.048(2) 0.055(2) -0.009(2) -0.027(2) 0.030(2)
C6 0.051(2) 0.042(2) 0.0343(19) 0.0026(17) 0.0031(18) 0.0106(18)
C7 0.042(2) 0.0390(19) 0.0328(18) 0.0002(16) 0.0070(17) 0.0132(17)
C8 0.046(2) 0.039(2) 0.042(2) -0.0019(17) 0.0040(18) 0.0121(18)
C9 0.039(2) 0.040(2) 0.051(2) -0.0008(18) -0.0041(18) 0.0133(17)
C10 0.034(2) 0.045(2) 0.0360(19) 0.0032(16) 0.0035(16) 0.0105(16)
C11 0.036(2) 0.042(2) 0.051(2) -0.0025(18) -0.0064(18) 0.0129(17)
C12 0.048(2) 0.040(2) 0.046(2) 0.0006(18) -0.0137(19) 0.0083(18)
C13 0.042(2) 0.042(2) 0.041(2) 0.0008(17) -0.0085(18) 0.0104(17)
C14 0.034(2) 0.043(2) 0.046(2) 0.0010(17) -0.0063(18) 0.0105(17)
C15 0.047(2) 0.036(2) 0.051(2) -0.0014(18) -0.0145(19) 0.0095(18)
C16 0.043(2) 0.034(2) 0.056(2) 0.0042(18) -0.016(2) 0.0017(17)
C17 0.042(2) 0.044(2) 0.045(2) -0.0005(18) -0.0013(19) 0.0138(18)
C18 0.046(2) 0.042(2) 0.0332(19) 0.0012(16) 0.0002(18) 0.0110(18)
C19 0.040(2) 0.043(2) 0.039(2) -0.0029(17) -0.0011(17) 0.0139(17)
C20 0.040(2) 0.041(2) 0.039(2) -0.0038(17) 0.0003(18) 0.0113(17)
C21 0.037(2) 0.049(2) 0.0349(19) 0.0014(17) 0.0040(17) 0.0115(17)
C22 0.039(2) 0.039(2) 0.038(2) 0.0014(16) 0.0026(17) 0.0041(16)
C23 0.050(2) 0.035(2) 0.043(2) -0.0093(17) 0.0096(19) 0.0021(17)
C24 0.045(2) 0.0359(19) 0.042(2) -0.0045(17) 0.0060(18) 0.0109(17)
C25 0.042(2) 0.0369(19) 0.040(2) -0.0006(16) 0.0029(17) 0.0137(17)
C26 0.041(2) 0.039(2) 0.043(2) -0.0078(17) 0.0070(18) 0.0069(17)
C27 0.033(2) 0.043(2) 0.046(2) -0.0124(18) 0.0038(17) 0.0082(16)
C28 0.040(2) 0.057(3) 0.054(3) -0.018(2) 0.007(2) 0.0113(19)
C29 0.042(2) 0.059(3) 0.062(3) -0.018(2) -0.002(2) 0.007(2)
C30 0.046(2) 0.0323(18) 0.043(2) -0.0014(16) 0.0034(18) 0.0112(17)
C31 0.045(2) 0.056(2) 0.053(2) -0.022(2) -0.001(2) 0.016(2)
C32 0.044(2) 0.066(3) 0.051(2) -0.020(2) -0.009(2) 0.024(2)
C33 0.039(2) 0.0289(18) 0.044(2) -0.0009(16) 0.0017(17) 0.0073(15)
C34 0.042(2) 0.0362(19) 0.0348(19) 0.0094(16) 0.0179(17) 0.0106(16)
C35 0.050(2) 0.044(2) 0.053(2) 0.0138(19) 0.012(2) 0.0170(19)
C36 0.046(2) 0.049(2) 0.053(2) 0.021(2) 0.012(2) 0.0162(19)
C37 0.039(2) 0.047(2) 0.062(3) 0.017(2) 0.023(2) 0.0144(18)
C38 0.052(3) 0.038(2) 0.056(3) 0.0056(19) 0.014(2) 0.0058(18)
C39 0.048(2) 0.032(2) 0.056(2) 0.0062(18) 0.012(2) 0.0007(17)
C40 0.050(2) 0.041(2) 0.051(2) 0.0163(19) 0.026(2) 0.0100(18)
C41 0.040(2) 0.054(3) 0.068(3) -0.002(2) 0.013(2) 0.0102(19)
C42 0.041(2) 0.050(2) 0.052(2) -0.004(2) 0.013(2) 0.0117(18)
C43 0.043(2) 0.0354(19) 0.040(2) 0.0037(16) 0.0047(17) 0.0138(16)
C44 0.053(3) 0.039(2) 0.044(2) 0.0104(18) 0.016(2) 0.0132(18)
C45 0.048(3) 0.059(3) 0.047(2) 0.011(2) 0.014(2) 0.018(2)
C46 0.046(2) 0.0308(18) 0.0345(19) 0.0060(16) 0.0077(17) 0.0053(16)
C47 0.038(2) 0.041(2) 0.041(2) 0.0026(17) 0.0034(18) 0.0136(17)
C48 0.035(2) 0.0374(19) 0.0345(19) 0.0058(15) 0.0014(16) 0.0078(16)
C49 0.038(2) 0.047(2) 0.054(2) 0.0046(19) 0.0149(19) 0.0123(18)
C50 0.042(2) 0.048(2) 0.049(2) 0.0147(19) 0.0119(19) 0.0096(18)
C51 0.040(2) 0.047(2) 0.058(3) 0.018(2) 0.003(2) 0.0052(18)
C52 0.047(2) 0.049(2) 0.045(2) 0.0112(19) -0.013(2) 0.0004(19)
C53 0.045(2) 0.044(2) 0.046(2) 0.0043(18) -0.0070(19) 0.0073(18)
C54 0.040(2) 0.057(3) 0.048(2) 0.019(2) 0.0080(19) 0.0143(19)
C55 0.062(3) 0.044(2) 0.050(2) 0.0171(19) 0.005(2) 0.018(2)
C56 0.053(2) 0.0321(19) 0.048(2) 0.0194(17) 0.0161(19) 0.0150(17)
C57 0.041(2) 0.0298(18) 0.042(2) 0.0104(15) 0.0026(17) 0.0113(16)
C58 0.054(3) 0.050(2) 0.043(2) 0.0109(19) -0.005(2) 0.012(2)
C59 0.052(3) 0.042(2) 0.045(2) 0.0104(18) -0.004(2) 0.0063(19)
C60 0.054(2) 0.0339(19) 0.0352(19) 0.0099(16) 0.0103(18) 0.0165(17)
C61 0.042(2) 0.0369(19) 0.0260(17) 0.0073(15) 0.0061(16) 0.0007(16)
C62 0.046(2) 0.0314(19) 0.038(2) 0.0061(16) 0.0071(18) -0.0033(16)
C63 0.050(2) 0.036(2) 0.056(2) 0.0083(19) 0.014(2) 0.0072(18)
C64 0.049(2) 0.0320(19) 0.060(3) 0.0017(19) 0.013(2) 0.0079(18)
C65 0.051(3) 0.040(2) 0.045(2) -0.0041(19) 0.015(2) -0.0054(19)
C66 0.048(2) 0.051(2) 0.037(2) -0.0035(19) 0.0008(19) 0.0005(19)
C67 0.050(3) 0.056(3) 0.041(2) 0.020(2) 0.001(2) -0.009(2)
C68 0.052(3) 0.043(2) 0.056(3) 0.001(2) 0.022(2) 0.0103(19)
C69 0.056(3) 0.053(2) 0.059(3) 0.013(2) 0.025(2) 0.025(2)
C70 0.069(3) 0.053(2) 0.059(3) 0.024(2) 0.035(2) 0.029(2)
C71 0.050(2) 0.040(2) 0.036(2) 0.0074(17) 0.0110(18) 0.0138(18)
C72 0.058(3) 0.057(2) 0.037(2) 0.0148(19) 0.017(2) 0.020(2)
C73 0.069(3) 0.058(3) 0.034(2) 0.0060(19) 0.007(2) 0.027(2)
C74 0.054(2) 0.036(2) 0.037(2) 0.0068(16) 0.0126(19) 0.0134(18)
Co1 0.0472(3) 0.0367(3) 0.0378(3) -0.0070(2) 0.0067(2) 0.0046(2)
Co2 0.0339(3) 0.0233(2) 0.0316(2) -0.00009(18) 0.0037(2) 0.01106(19)
Co3 0.0420(3) 0.0238(2) 0.0315(2) 0.00029(18) 0.0009(2) 0.0136(2)
N1 0.0417(18) 0.0335(16) 0.0443(17) -0.0024(14) 0.0009(15) 0.0143(14)
N2 0.0453(18) 0.0347(16) 0.0334(16) -0.0015(13) 0.0002(14) 0.0117(14)
N3 0.047(2) 0.0402(17) 0.0378(17) -0.0096(14) 0.0051(15) 0.0053(15)
N4 0.0498(19) 0.0299(15) 0.0406(17) 0.0000(13) 0.0072(15) 0.0141(14)
O1 0.0432(16) 0.0411(14) 0.0450(15) -0.0070(12) -0.0064(13) 0.0118(12)
O2 0.0451(15) 0.0403(14) 0.0398(14) 0.0015(12) 0.0075(12) 0.0167(12)
O3 0.0574(17) 0.0325(13) 0.0484(15) -0.0052(12) -0.0020(14) 0.0154(13)
O4 0.0521(17) 0.0471(16) 0.069(2) 0.0149(15) 0.0274(16) 0.0182(14)
O5 0.0567(19) 0.0558(17) 0.0658(19) 0.0207(15) 0.0146(16) 0.0188(15)
O6 0.0414(14) 0.0252(11) 0.0320(12) 0.0018(10) 0.0030(11) 0.0128(10)
O7 0.0378(15) 0.0585(16) 0.0382(14) -0.0048(13) -0.0034(12) 0.0208(13)
O8 0.0346(14) 0.0374(13) 0.0421(14) 0.0039(11) -0.0027(12) 0.0068(11)
O9 0.0353(13) 0.0349(13) 0.0319(12) 0.0075(11) 0.0065(11) 0.0106(11)
O10 0.0612(19) 0.0402(15) 0.0660(19) -0.0175(15) 0.0336(16) -0.0012(14)
O11 0.0556(19) 0.0588(18) 0.0498(17) -0.0128(15) 0.0129(15) -0.0161(14)
O12 0.0567(17) 0.0529(16) 0.0339(14) 0.0096(12) 0.0163(13) 0.0236(14)
O13 0.0457(16) 0.0448(15) 0.0425(15) -0.0066(12) 0.0077(13) 0.0088(13)
O14 0.0534(17) 0.0316(13) 0.0457(15) 0.0075(12) -0.0055(13) 0.0147(12)
O15 0.0604(18) 0.0377(14) 0.0384(14) 0.0141(12) 0.0156(13) 0.0206(13)
O16 0.0462(17) 0.0559(17) 0.0654(19) 0.0296(15) 0.0173(15) 0.0162(14)
O17 0.0534(18) 0.0464(16) 0.0585(18) 0.0185(14) -0.0160(15) 0.0010(13)
O18 0.0424(16) 0.0422(15) 0.0467(15) -0.0023(12) 0.0101(13) 0.0040(12)
O19 0.0440(14) 0.0261(11) 0.0322(12) 0.0017(10) 0.0010(11) 0.0143(11)
O1W 0.0481(16) 0.0523(15) 0.0415(14) -0.0021(12) 0.0005(13) 0.0243(13)
S1 0.0491(6) 0.0477(6) 0.0604(7) 0.0212(5) 0.0227(5) 0.0170(5)
S2 0.0491(6) 0.0493(6) 0.0518(6) 0.0183(5) -0.0003(5) 0.0092(5)
S3 0.0543(7) 0.0393(5) 0.0516(6) -0.0131(5) 0.0204(5) -0.0100(5)

loop_
_atom_type_symbol
_atom_type_description
_atom_type_scat_dispersion_real
_atom_type_scat_dispersion_imag
_atom_type_scat_source
C C 0.0033 0.0016 'International Tables Vol C Tables 4.2.6.8 and 6.1.1.4'
H H 0.0000 0.0000 'International Tables Vol C Tables 4.2.6.8 and 6.1.1.4'
N N 0.0061 0.0033 'International Tables Vol C Tables 4.2.6.8 and 6.1.1.4'
O O 0.0106 0.0060 'International Tables Vol C Tables 4.2.6.8 and 6.1.1.4'
S S 0.1246 0.1234 'International Tables Vol C Tables 4.2.6.8 and 6.1.1.4'
Co Co 0.3494 0.9721 'International Tables Vol C Tables 4.2.6.8 and 6.1.1.4'

loop_
_geom_angle_atom_site_label_1
_geom_angle_atom_site_label_2
_geom_angle_atom_site_label_3
_geom_angle
_geom_angle_site_symmetry_1
_geom_angle_site_symmetry_3
N1 C1 C2 119.9(4) . .
N1 C1 H1 120.1 . .
C2 C1 H1 120.1 . .
C1 C2 C3 121.5(3) . .
C1 C2 H2 119.3 . .
C3 C2 H2 119.3 . .
C4 C3 C2 116.8(3) . .
C4 C3 C6 121.9(4) . .
C2 C3 C6 121.3(3) . .
C5 C4 C3 121.2(4) . .
C5 C4 H4 119.4 . .
C3 C4 H4 119.4 . .
N1 C5 C4 121.1(4) . .
N1 C5 H5 119.4 . .
C4 C5 H5 119.4 . .
C7 C6 C11 119.1(3) . .
C7 C6 C3 120.2(4) . .
C11 C6 C3 120.7(3) . .
C6 C7 C8 121.1(4) . .
C6 C7 H7 119.4 . .
C8 C7 H7 119.4 . .
C9 C8 O1 121.3(3) . .
C9 C8 C7 120.0(3) . .
O1 C8 C7 117.2(3) . .
C8 C9 C10 120.2(4) . .
C8 C9 H9 119.9 . .
C10 C9 H9 119.9 . .
C9 C10 C11 118.7(4) . .
C9 C10 C14 120.3(3) . .
C11 C10 C14 120.9(3) . .
C6 C11 C10 120.8(3) . .
C6 C11 H11 119.6 . .
C10 C11 H11 119.6 . .
N2 C12 C13 120.8(3) . .
N2 C12 H12 119.6 . .
C13 C12 H12 119.6 . .
C12 C13 C14 121.3(3) . .
C12 C13 H13 119.4 . .
C14 C13 H13 119.4 . .
C15 C14 C13 116.9(4) . .
C15 C14 C10 121.6(3) . .
C13 C14 C10 121.5(3) . .
C16 C15 C14 121.3(3) . .
C16 C15 H15 119.4 . .
C14 C15 H15 119.4 . .
N2 C16 C15 120.1(3) . .
N2 C16 H16 119.9 . .
C15 C16 H16 119.9 . .
C18 C17 C22 120.0 . .
C18 C17 O1 127.99(18) . .
C22 C17 O1 111.37(18) . .
C17 C18 C19 120.0 . .
C17 C18 H18 120.0 . .
C19 C18 H18 120.0 . .
C20 C19 C18 120.0 . .
C20 C19 C25 120.30(19) . .
C18 C19 C25 119.70(19) . .
C19 C20 C21 120.0 . .
C19 C20 H20 120.0 . .
C21 C20 H20 120.0 . .
C22 C21 C20 120.0 . .
C22 C21 C30 119.7(2) . .
C20 C21 C30 120.2(2) . .
C21 C22 C17 120.0 . .
C21 C22 H22 120.0 . .
C17 C22 H22 120.0 . .
N3 C23 C24 121.3(4) . .
N3 C23 H23 119.4 . .
C24 C23 H23 119.4 . .
C23 C24 C25 119.9(3) . .
C23 C24 H24 120.0 . .
C25 C24 H24 120.0 . .
C26 C25 C24 118.1(4) . .
C26 C25 C19 121.2(3) . .
C24 C25 C19 120.8(3) . .
C25 C26 C27 121.5(4) . .
C25 C26 H26 119.3 . .
C27 C26 H26 119.3 . .
N3 C27 C26 120.4(3) . .
N3 C27 H27 119.8 . .
C26 C27 H27 119.8 . .
C29 C28 N4 122.2(4) . .
C29 C28 H28 118.9 . .
N4 C28 H28 118.9 . .
C28 C29 C30 122.9(4) . .
C28 C29 H29 118.5 . .
C30 C29 H29 118.5 . .
C31 C30 C29 112.8(3) . .
C31 C30 C21 124.3(3) . .
C29 C30 C21 122.9(3) . .
C32 C31 C30 122.6(4) . .
C32 C31 H31 118.7 . .
C30 C31 H31 118.7 . .
C31 C32 N4 118.8(4) . .
C31 C32 H32 120.6 . .
N4 C32 H32 120.6 . .
O3 C33 O2 125.6(3) . .
O3 C33 C34 117.1(3) . .
O2 C33 C34 117.1(3) . .
C39 C34 C35 119.7(4) . .
C39 C34 C33 120.2(3) . .
C35 C34 C33 120.1(3) . .
C36 C35 C34 120.1(4) . .
C36 C35 H35 120.0 . .
C34 C35 H35 120.0 . .
C35 C36 C37 121.0(4) . .
C35 C36 H36 119.5 . .
C37 C36 H36 119.5 . .
C36 C37 C38 118.7(4) . .
C36 C37 S1 121.9(3) . .
C38 C37 S1 119.4(3) . .
C39 C38 C37 120.5(4) . .
C39 C38 H38 119.7 . .
C37 C38 H38 119.7 . .
C34 C39 C38 120.1(4) . .
C34 C39 H39 120.0 . .
C38 C39 H39 120.0 . .
C45 C40 C41 121.3(4) . .
C45 C40 S1 120.7(3) . .
C41 C40 S1 117.7(3) . .
C40 C41 C42 119.5(4) . .
C40 C41 H41 120.3 . .
C42 C41 H41 120.3 . .
C43 C42 C41 119.5(4) . .
C43 C42 H42 120.2 . .
C41 C42 H42 120.2 . .
C42 C43 C44 120.4(4) . .
C42 C43 C46 118.6(3) . .
C44 C43 C46 121.0(3) . .
C43 C44 C45 119.8(4) . .
C43 C44 H44 120.1 . .
C45 C44 H44 120.1 . .
C40 C45 C44 119.5(4) . .
C40 C45 H45 120.3 . .
C44 C45 H45 120.3 . .
O6 C46 O7 122.1(4) . .
O6 C46 C43 122.6(3) . .
O7 C46 C43 115.2(3) . .
O19 C47 O18 124.3(3) . .
O19 C47 C48 119.9(3) . .
O18 C47 C48 115.9(3) . .
C53 C48 C49 119.1(4) . .
C53 C48 C47 122.0(4) . .
C49 C48 C47 118.9(3) . .
C50 C49 C48 120.2(4) . .
C50 C49 H49 119.9 . .
C48 C49 H49 119.9 . .
C51 C50 C49 118.7(4) . .
C51 C50 H50 120.7 . .
C49 C50 H50 120.7 . .
C52 C51 C50 121.3(4) . .
C52 C51 S2 122.4(3) . .
C50 C51 S2 116.2(3) . .
C53 C52 C51 119.0(4) . .
C53 C52 H52 120.5 . .
C51 C52 H52 120.5 . .
C52 C53 C48 121.6(4) . .
C52 C53 H53 119.2 . .
C48 C53 H53 119.2 . .
C55 C54 C59 121.1(4) . .
C55 C54 S2 119.9(3) . .
C59 C54 S2 118.9(3) . .
C56 C55 C54 120.4(4) . .
C56 C55 H55 119.8 . .
C54 C55 H55 119.8 . .
C55 C56 C57 120.3(4) . .
C55 C56 H56 119.8 . .
C57 C56 H56 119.8 . .
C56 C57 C58 119.6(3) . .
C56 C57 C60 122.0(3) . .
C58 C57 C60 118.4(3) . .
C59 C58 C57 119.1(4) . .
C59 C58 H58 120.4 . .
C57 C58 H58 120.4 . .
C54 C59 C58 119.4(4) . .
C54 C59 H59 120.3 . .
C58 C59 H59 120.3 . .
O14 C60 O15 126.0(3) . .
O14 C60 C57 116.0(3) . .
O15 C60 C57 117.9(3) . .
O9 C61 O8 119.9(3) . .
O9 C61 C62 122.4(3) . .
O8 C61 C62 117.3(3) . .
C63 C62 C67 121.1(4) . .
C63 C62 C61 119.5(3) . .
C67 C62 C61 119.4(4) . .
C62 C63 C64 119.9(4) . .
C62 C63 H63 120.1 . .
C64 C63 H63 120.1 . .
C63 C64 C65 119.0(4) . .
C63 C64 H64 120.5 . .
C65 C64 H64 120.5 . .
C66 C65 C64 120.0(4) . .
C66 C65 S3 120.2(3) . .
C64 C65 S3 119.7(4) . .
C67 C66 C65 121.0(4) . .
C67 C66 H66 119.5 . .
C65 C66 H66 119.5 . .
C66 C67 C62 119.0(4) . .
C66 C67 H67 120.5 . .
C62 C67 H67 120.5 . .
C69 C68 C73 120.4(4) . .
C69 C68 S3 119.1(3) . .
C73 C68 S3 120.3(4) . .
C68 C69 C70 119.0(4) . .
C68 C69 H69 120.5 . .
C70 C69 H69 120.5 . .
C71 C70 C69 120.7(4) . .
C71 C70 H70 119.6 . .
C69 C70 H70 119.6 . .
C72 C71 C70 119.9(4) . .
C72 C71 C74 119.6(4) . .
C70 C71 C74 120.4(4) . .
C71 C72 C73 120.3(4) . .
C71 C72 H72 119.9 . .
C73 C72 H72 119.9 . .
C68 C73 C72 119.6(4) . .
C68 C73 H73 120.2 . .
C72 C73 H73 120.2 . .
O12 C74 O13 126.8(4) . .
O12 C74 C71 114.9(4) . .
O13 C74 C71 118.1(3) . .
O2 Co1 O13 93.33(11) . 2_865
O2 Co1 O8 164.42(10) . .
O13 Co1 O8 85.95(11) 2_865 .
O2 Co1 N1 99.84(11) . .
O13 Co1 N1 83.98(11) 2_865 .
O8 Co1 N1 95.56(10) . .
O2 Co1 N3 91.11(12) . 2_655
O13 Co1 N3 172.11(12) 2_865 2_655
O8 Co1 N3 91.52(11) . 2_655
N1 Co1 N3 88.84(12) . 2_655
O2 Co1 O9 106.16(9) . .
O13 Co1 O9 93.14(9) 2_865 .
O8 Co1 O9 58.41(9) . .
N1 Co1 O9 153.97(10) . .
N3 Co1 O9 91.88(10) 2_655 .
O18 Co2 O15 89.74(11) 2_756 .
O18 Co2 O7 173.71(10) 2_756 1_665
O15 Co2 O7 90.09(11) . 1_665
O18 Co2 N4 92.83(12) 2_756 1_666
O15 Co2 N4 96.82(11) . 1_666
O7 Co2 N4 93.43(11) 1_665 1_666
O18 Co2 N2 88.81(12) 2_756 2_765
O15 Co2 N2 167.65(10) . 2_765
O7 Co2 N2 90.01(11) 1_665 2_765
N4 Co2 N2 95.50(11) 1_666 2_765
O19 Co3 O1W 173.03(9) 2_756 .
O19 Co3 O14 92.56(10) 2_756 .
O1W Co3 O14 91.10(11) . .
O19 Co3 O3 85.13(10) 2_756 .
O1W Co3 O3 89.03(11) . .
O14 Co3 O3 88.76(10) . .
O19 Co3 O9 92.52(9) 2_756 .
O1W Co3 O9 83.67(10) . .
O14 Co3 O9 174.63(10) . .
O3 Co3 O9 89.93(10) . .
O19 Co3 O6 102.24(9) 2_756 1_665
O1W Co3 O6 83.97(9) . 1_665
O14 Co3 O6 85.11(9) . 1_665
O3 Co3 O6 170.59(10) . 1_665
O9 Co3 O6 95.52(8) . 1_665
C5 N1 C1 119.6(3) . .
C5 N1 Co1 119.1(2) . .
C1 N1 Co1 120.6(2) . .
C12 N2 C16 119.6(3) . .
C12 N2 Co2 121.9(2) . 2_765
C16 N2 Co2 118.3(2) . 2_765
C27 N3 C23 118.8(3) . .
C27 N3 Co1 119.3(2) . 2_655
C23 N3 Co1 121.9(3) . 2_655
C28 N4 C32 120.7(3) . .
C28 N4 Co2 117.2(3) . 1_444
C32 N4 Co2 121.8(2) . 1_444
C8 O1 C17 117.3(3) . .
C33 O2 Co1 124.5(2) . .
C33 O3 Co3 150.9(3) . .
C46 O6 Co3 161.4(2) . 1_445
C46 O7 Co2 100.7(2) . 1_445
C61 O8 Co1 95.5(2) . .
C61 O9 Co3 157.8(2) . .
C61 O9 Co1 85.83(19) . .
Co3 O9 Co1 115.09(10) . .
C74 O13 Co1 132.7(3) . 2_865
C60 O14 Co3 134.6(2) . .
C60 O15 Co2 136.0(2) . .
C47 O18 Co2 120.7(2) . 2_756
C47 O19 Co3 145.0(2) . 2_756
Co3 O1W H1X 109.3 . .
Co3 O1W H1Y 109.6 . .
H1X O1W H1Y 109.5 . .
O4 S1 O5 118.68(19) . .
O4 S1 C37 110.3(2) . .
O5 S1 C37 108.3(2) . .
O4 S1 C40 107.25(19) . .
O5 S1 C40 107.4(2) . .
C37 S1 C40 103.92(19) . .
O16 S2 O17 122.52(19) . .
O16 S2 C51 108.5(2) . .
O17 S2 C51 106.0(2) . .
O16 S2 C54 108.49(19) . .
O17 S2 C54 107.70(19) . .
C51 S2 C54 101.7(2) . .
O11 S3 O10 119.82(19) . .
O11 S3 C65 108.2(2) . .
O10 S3 C65 108.1(2) . .
O11 S3 C68 109.5(2) . .
O10 S3 C68 107.6(2) . .
C65 S3 C68 102.21(19) . .

loop_
_geom_bond_atom_site_label_1
_geom_bond_atom_site_label_2
_geom_bond_distance
_geom_bond_site_symmetry_2
C1 N1 1.379(4) .
C1 C2 1.391(5) .
C1 H1 0.9300 .
C2 C3 1.417(5) .
C2 H2 0.9300 .
C3 C4 1.391(5) .
C3 C6 1.500(5) .
C4 C5 1.388(5) .
C4 H4 0.9300 .
C5 N1 1.373(5) .
C5 H5 0.9300 .
C6 C7 1.375(5) .
C6 C11 1.388(5) .
C7 C8 1.389(5) .
C7 H7 0.9300 .
C8 C9 1.378(5) .
C8 O1 1.379(4) .
C9 C10 1.397(5) .
C9 H9 0.9300 .
C10 C11 1.407(5) .
C10 C14 1.482(5) .
C11 H11 0.9300 .
C12 N2 1.370(5) .
C12 C13 1.382(5) .
C12 H12 0.9300 .
C13 C14 1.409(5) .
C13 H13 0.9300 .
C14 C15 1.398(5) .
C15 C16 1.394(5) .
C15 H15 0.9300 .
C16 N2 1.383(5) .
C16 H16 0.9300 .
C17 C18 1.3900 .
C17 C22 1.3900 .
C17 O1 1.398(3) .
C18 C19 1.3900 .
C18 H18 0.9300 .
C19 C20 1.3900 .
C19 C25 1.490(4) .
C20 C21 1.3900 .
C20 H20 0.9300 .
C21 C22 1.3900 .
C21 C30 1.508(4) .
C22 H22 0.9300 .
C23 N3 1.372(5) .
C23 C24 1.388(6) .
C23 H23 0.9300 .
C24 C25 1.396(5) .
C24 H24 0.9300 .
C25 C26 1.367(5) .
C26 C27 1.391(5) .
C26 H26 0.9300 .
C27 N3 1.365(5) .
C27 H27 0.9300 .
C28 C29 1.272(5) .
C28 N4 1.363(5) .
C28 H28 0.9300 .
C29 C30 1.498(6) .
C29 H29 0.9300 .
C30 C31 1.415(5) .
C31 C32 1.384(5) .
C31 H31 0.9300 .
C32 N4 1.384(5) .
C32 H32 0.9300 .
C33 O3 1.229(4) .
C33 O2 1.255(4) .
C33 C34 1.519(5) .
C34 C39 1.383(5) .
C34 C35 1.393(5) .
C35 C36 1.377(5) .
C35 H35 0.9300 .
C36 C37 1.386(6) .
C36 H36 0.9300 .
C37 C38 1.400(6) .
C37 S1 1.739(4) .
C38 C39 1.384(6) .
C38 H38 0.9300 .
C39 H39 0.9300 .
C40 C45 1.369(6) .
C40 C41 1.390(6) .
C40 S1 1.773(4) .
C41 C42 1.411(6) .
C41 H41 0.9300 .
C42 C43 1.383(5) .
C42 H42 0.9300 .
C43 C44 1.394(5) .
C43 C46 1.504(6) .
C44 C45 1.412(6) .
C44 H44 0.9300 .
C45 H45 0.9300 .
C46 O6 1.245(4) .
C46 O7 1.256(4) .
C47 O19 1.253(4) .
C47 O18 1.278(4) .
C47 C48 1.478(5) .
C48 C53 1.377(5) .
C48 C49 1.403(5) .
C49 C50 1.396(5) .
C49 H49 0.9300 .
C50 C51 1.388(6) .
C50 H50 0.9300 .
C51 C52 1.388(6) .
C51 S2 1.783(4) .
C52 C53 1.375(6) .
C52 H52 0.9300 .
C53 H53 0.9300 .
C54 C55 1.369(6) .
C54 C59 1.384(6) .
C54 S2 1.789(4) .
C55 C56 1.368(5) .
C55 H55 0.9300 .
C56 C57 1.390(5) .
C56 H56 0.9300 .
C57 C58 1.410(5) .
C57 C60 1.505(5) .
C58 C59 1.396(6) .
C58 H58 0.9300 .
C59 H59 0.9300 .
C60 O14 1.253(4) .
C60 O15 1.256(4) .
C61 O9 1.238(4) .
C61 O8 1.276(4) .
C61 C62 1.520(5) .
C62 C63 1.378(6) .
C62 C67 1.397(6) .
C63 C64 1.394(5) .
C63 H63 0.9300 .
C64 C65 1.408(6) .
C64 H64 0.9300 .
C65 C66 1.379(6) .
C65 S3 1.747(4) .
C66 C67 1.374(6) .
C66 H66 0.9300 .
C67 H67 0.9300 .
C68 C69 1.386(6) .
C68 C73 1.387(6) .
C68 S3 1.763(4) .
C69 C70 1.395(6) .
C69 H69 0.9300 .
C70 C71 1.376(6) .
C70 H70 0.9300 .
C71 C72 1.375(5) .
C71 C74 1.513(6) .
C72 C73 1.393(6) .
C72 H72 0.9300 .
C73 H73 0.9300 .
C74 O12 1.251(5) .
C74 O13 1.251(5) .
Co1 O2 2.025(3) .
Co1 O13 2.084(3) 2_865
Co1 O8 2.106(2) .
Co1 N1 2.140(3) .
Co1 N3 2.172(3) 2_655
Co1 O9 2.337(2) .
Co2 O18 2.011(3) 2_756
Co2 O15 2.049(2) .
Co2 O7 2.060(3) 1_665
Co2 N4 2.122(3) 1_666
Co2 N2 2.186(3) 2_765
Co3 O19 2.059(3) 2_756
Co3 O1W 2.060(3) .
Co3 O14 2.077(2) .
Co3 O3 2.101(2) .
Co3 O9 2.199(2) .
Co3 O6 2.223(2) 1_665
N2 Co2 2.186(3) 2_765
N3 Co1 2.172(3) 2_655
N4 Co2 2.122(3) 1_444
O4 S1 1.406(3) .
O5 S1 1.451(3) .
O6 Co3 2.223(2) 1_445
O7 Co2 2.060(3) 1_445
O10 S3 1.480(4) .
O11 S3 1.445(3) .
O13 Co1 2.084(3) 2_865
O16 S2 1.443(3) .
O17 S2 1.451(3) .
O18 Co2 2.011(3) 2_756
O19 Co3 2.059(3) 2_756
O1W H1X 0.9600 .
O1W H1Y 0.9600 .

loop_
_geom_torsion_atom_site_label_1
_geom_torsion_atom_site_label_2
_geom_torsion_atom_site_label_3
_geom_torsion_atom_site_label_4
_geom_torsion
_geom_torsion_site_symmetry_1
_geom_torsion_site_symmetry_4
N1 C1 C2 C3 2.5(6) . .
C1 C2 C3 C4 -1.8(6) . .
C1 C2 C3 C6 178.3(4) . .
C2 C3 C4 C5 0.5(7) . .
C6 C3 C4 C5 -179.5(4) . .
C3 C4 C5 N1 0.0(7) . .
C4 C3 C6 C7 -154.1(4) . .
C2 C3 C6 C7 25.9(6) . .
C4 C3 C6 C11 23.7(6) . .
C2 C3 C6 C11 -156.3(4) . .
C11 C6 C7 C8 -1.3(6) . .
C3 C6 C7 C8 176.5(4) . .
C6 C7 C8 C9 2.9(6) . .
C6 C7 C8 O1 169.1(4) . .
O1 C8 C9 C10 -168.8(4) . .
C7 C8 C9 C10 -3.2(6) . .
C8 C9 C10 C11 2.0(6) . .
C8 C9 C10 C14 -177.2(4) . .
C7 C6 C11 C10 0.2(6) . .
C3 C6 C11 C10 -177.6(4) . .
C9 C10 C11 C6 -0.5(6) . .
C14 C10 C11 C6 178.7(4) . .
N2 C12 C13 C14 -0.5(7) . .
C12 C13 C14 C15 0.4(6) . .
C12 C13 C14 C10 179.0(4) . .
C9 C10 C14 C15 24.6(6) . .
C11 C10 C14 C15 -154.6(4) . .
C9 C10 C14 C13 -154.1(4) . .
C11 C10 C14 C13 26.7(6) . .
C13 C14 C15 C16 -0.2(6) . .
C10 C14 C15 C16 -178.8(4) . .
C14 C15 C16 N2 0.1(7) . .
C22 C17 C18 C19 0.0 . .
O1 C17 C18 C19 -170.0(3) . .
C17 C18 C19 C20 0.0 . .
C17 C18 C19 C25 -179.7(3) . .
C18 C19 C20 C21 0.0 . .
C25 C19 C20 C21 179.7(3) . .
C19 C20 C21 C22 0.0 . .
C19 C20 C21 C30 -177.3(3) . .
C20 C21 C22 C17 0.0 . .
C30 C21 C22 C17 177.3(3) . .
C18 C17 C22 C21 0.0 . .
O1 C17 C22 C21 171.5(2) . .
N3 C23 C24 C25 0.6(6) . .
C23 C24 C25 C26 0.2(6) . .
C23 C24 C25 C19 -178.9(3) . .
C20 C19 C25 C26 -147.5(3) . .
C18 C19 C25 C26 32.2(4) . .
C20 C19 C25 C24 31.7(4) . .
C18 C19 C25 C24 -148.6(3) . .
C24 C25 C26 C27 -1.8(6) . .
C19 C25 C26 C27 177.3(3) . .
C25 C26 C27 N3 2.7(6) . .
N4 C28 C29 C30 -0.8(8) . .
C28 C29 C30 C31 1.9(7) . .
C28 C29 C30 C21 -178.4(4) . .
C22 C21 C30 C31 -171.7(3) . .
C20 C21 C30 C31 5.6(5) . .
C22 C21 C30 C29 8.7(5) . .
C20 C21 C30 C29 -174.0(3) . .
C29 C30 C31 C32 -1.1(6) . .
C21 C30 C31 C32 179.3(4) . .
C30 C31 C32 N4 -0.8(7) . .
O3 C33 C34 C39 172.7(4) . .
O2 C33 C34 C39 -3.0(6) . .
O3 C33 C34 C35 -5.8(6) . .
O2 C33 C34 C35 178.5(4) . .
C39 C34 C35 C36 0.2(6) . .
C33 C34 C35 C36 178.8(4) . .
C34 C35 C36 C37 0.0(6) . .
C35 C36 C37 C38 0.7(6) . .
C35 C36 C37 S1 -178.8(3) . .
C36 C37 C38 C39 -1.6(6) . .
S1 C37 C38 C39 177.8(3) . .
C35 C34 C39 C38 -1.2(6) . .
C33 C34 C39 C38 -179.7(4) . .
C37 C38 C39 C34 1.8(7) . .
C45 C40 C41 C42 -2.4(7) . .
S1 C40 C41 C42 -176.5(3) . .
C40 C41 C42 C43 3.2(7) . .
C41 C42 C43 C44 -2.4(6) . .
C41 C42 C43 C46 178.4(4) . .
C42 C43 C44 C45 0.8(6) . .
C46 C43 C44 C45 180.0(4) . .
C41 C40 C45 C44 0.8(6) . .
S1 C40 C45 C44 174.6(3) . .
C43 C44 C45 C40 0.1(6) . .
C42 C43 C46 O6 169.7(4) . .
C44 C43 C46 O6 -9.5(6) . .
C42 C43 C46 O7 -9.8(5) . .
C44 C43 C46 O7 171.0(4) . .
O19 C47 C48 C53 -7.5(6) . .
O18 C47 C48 C53 172.4(3) . .
O19 C47 C48 C49 172.5(3) . .
O18 C47 C48 C49 -7.6(5) . .
C53 C48 C49 C50 -1.4(6) . .
C47 C48 C49 C50 178.6(4) . .
C48 C49 C50 C51 -0.5(6) . .
C49 C50 C51 C52 2.0(6) . .
C49 C50 C51 S2 -178.3(3) . .
C50 C51 C52 C53 -1.7(6) . .
S2 C51 C52 C53 178.6(3) . .
C51 C52 C53 C48 -0.3(6) . .
C49 C48 C53 C52 1.8(6) . .
C47 C48 C53 C52 -178.2(4) . .
C59 C54 C55 C56 -0.1(7) . .
S2 C54 C55 C56 175.1(3) . .
C54 C55 C56 C57 0.0(7) . .
C55 C56 C57 C58 0.3(6) . .
C55 C56 C57 C60 177.3(4) . .
C56 C57 C58 C59 -0.5(6) . .
C60 C57 C58 C59 -177.6(4) . .
C55 C54 C59 C58 -0.1(7) . .
S2 C54 C59 C58 -175.3(3) . .
C57 C58 C59 C54 0.4(7) . .
C56 C57 C60 O14 1.8(6) . .
C58 C57 C60 O14 178.9(4) . .
C56 C57 C60 O15 -174.7(4) . .
C58 C57 C60 O15 2.3(6) . .
O9 C61 C62 C63 -168.9(4) . .
O8 C61 C62 C63 17.2(6) . .
O9 C61 C62 C67 12.6(6) . .
O8 C61 C62 C67 -161.4(4) . .
C67 C62 C63 C64 -1.8(7) . .
C61 C62 C63 C64 179.7(4) . .
C62 C63 C64 C65 1.0(6) . .
C63 C64 C65 C66 -1.5(6) . .
C63 C64 C65 S3 175.1(3) . .
C64 C65 C66 C67 2.8(7) . .
S3 C65 C66 C67 -173.7(4) . .
C65 C66 C67 C62 -3.5(7) . .
C63 C62 C67 C66 3.0(7) . .
C61 C62 C67 C66 -178.5(4) . .
C73 C68 C69 C70 0.8(6) . .
S3 C68 C69 C70 -172.9(3) . .
C68 C69 C70 C71 0.3(7) . .
C69 C70 C71 C72 -1.9(7) . .
C69 C70 C71 C74 178.8(4) . .
C70 C71 C72 C73 2.5(6) . .
C74 C71 C72 C73 -178.2(4) . .
C69 C68 C73 C72 -0.2(7) . .
S3 C68 C73 C72 173.4(3) . .
C71 C72 C73 C68 -1.4(7) . .
C72 C71 C74 O12 163.8(4) . .
C70 C71 C74 O12 -16.9(6) . .
C72 C71 C74 O13 -11.3(6) . .
C70 C71 C74 O13 168.0(4) . .
C4 C5 N1 C1 0.8(7) . .
C4 C5 N1 Co1 171.3(4) . .
C2 C1 N1 C5 -2.0(6) . .
C2 C1 N1 Co1 -172.3(3) . .
O2 Co1 N1 C5 156.3(3) . .
O13 Co1 N1 C5 -111.4(3) 2_865 .
O8 Co1 N1 C5 -26.1(3) . .
N3 Co1 N1 C5 65.3(3) 2_655 .
O9 Co1 N1 C5 -26.6(5) . .
O2 Co1 N1 C1 -33.3(3) . .
O13 Co1 N1 C1 59.0(3) 2_865 .
O8 Co1 N1 C1 144.4(3) . .
N3 Co1 N1 C1 -124.2(3) 2_655 .
O9 Co1 N1 C1 143.8(3) . .
C13 C12 N2 C16 0.5(6) . .
C13 C12 N2 Co2 177.2(3) . 2_765
C15 C16 N2 C12 -0.3(6) . .
C15 C16 N2 Co2 -177.1(3) . 2_765
C26 C27 N3 C23 -1.8(6) . .
C26 C27 N3 Co1 178.2(3) . 2_655
C24 C23 N3 C27 0.2(6) . .
C24 C23 N3 Co1 -179.8(3) . 2_655
C29 C28 N4 C32 -1.3(7) . .
C29 C28 N4 Co2 172.3(4) . 1_444
C31 C32 N4 C28 2.1(6) . .
C31 C32 N4 Co2 -171.2(3) . 1_444
C9 C8 O1 C17 -66.2(5) . .
C7 C8 O1 C17 127.8(4) . .
C18 C17 O1 C8 -43.2(4) . .
C22 C17 O1 C8 146.1(3) . .
O3 C33 O2 Co1 1.3(6) . .
C34 C33 O2 Co1 176.6(2) . .
O13 Co1 O2 C33 110.8(3) 2_865 .
O8 Co1 O2 C33 23.9(6) . .
N1 Co1 O2 C33 -164.8(3) . .
N3 Co1 O2 C33 -75.8(3) 2_655 .
O9 Co1 O2 C33 16.5(3) . .
O2 C33 O3 Co3 -40.5(8) . .
C34 C33 O3 Co3 144.1(4) . .
O19 Co3 O3 C33 127.9(5) 2_756 .
O1W Co3 O3 C33 -48.3(5) . .
O14 Co3 O3 C33 -139.4(5) . .
O9 Co3 O3 C33 35.3(5) . .
O6 Co3 O3 C33 -90.2(8) 1_665 .
O7 C46 O6 Co3 -83.3(9) . 1_445
C43 C46 O6 Co3 97.2(8) . 1_445
O6 C46 O7 Co2 -0.7(4) . 1_445
C43 C46 O7 Co2 178.9(3) . 1_445
O9 C61 O8 Co1 -6.5(4) . .
C62 C61 O8 Co1 167.6(3) . .
O2 Co1 O8 C61 -4.9(5) . .
O13 Co1 O8 C61 -92.7(2) 2_865 .
N1 Co1 O8 C61 -176.3(2) . .
N3 Co1 O8 C61 94.8(2) 2_655 .
O9 Co1 O8 C61 3.5(2) . .
O8 C61 O9 Co3 -155.4(4) . .
C62 C61 O9 Co3 30.8(9) . .
O8 C61 O9 Co1 5.8(4) . .
C62 C61 O9 Co1 -167.9(4) . .
O19 Co3 O9 C61 75.1(7) 2_756 .
O1W Co3 O9 C61 -110.7(7) . .
O14 Co3 O9 C61 -123.9(11) . .
O3 Co3 O9 C61 160.2(7) . .
O6 Co3 O9 C61 -27.5(7) 1_665 .
O19 Co3 O9 Co1 -84.19(11) 2_756 .
O1W Co3 O9 Co1 89.97(12) . .
O14 Co3 O9 Co1 76.8(10) . .
O3 Co3 O9 Co1 0.94(12) . .
O6 Co3 O9 Co1 173.25(11) 1_665 .
O2 Co1 O9 C61 174.1(2) . .
O13 Co1 O9 C61 79.7(2) 2_865 .
O8 Co1 O9 C61 -3.6(2) . .
N1 Co1 O9 C61 -3.0(4) . .
N3 Co1 O9 C61 -94.2(2) 2_655 .
O2 Co1 O9 Co3 -13.61(14) . .
O13 Co1 O9 Co3 -107.99(13) 2_865 .
O8 Co1 O9 Co3 168.72(16) . .
N1 Co1 O9 Co3 169.3(2) . .
N3 Co1 O9 Co3 78.10(13) 2_655 .
O12 C74 O13 Co1 22.0(6) . 2_865
C71 C74 O13 Co1 -163.5(2) . 2_865
O15 C60 O14 Co3 0.7(7) . .
C57 C60 O14 Co3 -175.5(2) . .
O19 Co3 O14 C60 -56.5(4) 2_756 .
O1W Co3 O14 C60 129.4(4) . .
O3 Co3 O14 C60 -141.6(4) . .
O9 Co3 O14 C60 142.5(9) . .
O6 Co3 O14 C60 45.6(4) 1_665 .
O14 C60 O15 Co2 -6.4(7) . .
C57 C60 O15 Co2 169.8(3) . .
O18 Co2 O15 C60 85.6(4) 2_756 .
O7 Co2 O15 C60 -88.1(4) 1_665 .
N4 Co2 O15 C60 178.4(4) 1_666 .
N2 Co2 O15 C60 2.4(8) 2_765 .
O19 C47 O18 Co2 19.3(5) . 2_756
C48 C47 O18 Co2 -160.6(2) . 2_756
O18 C47 O19 Co3 -46.8(6) . 2_756
C48 C47 O19 Co3 133.1(3) . 2_756
C36 C37 S1 O4 -147.1(3) . .
C38 C37 S1 O4 33.5(4) . .
C36 C37 S1 O5 -15.7(4) . .
C38 C37 S1 O5 164.9(3) . .
C36 C37 S1 C40 98.2(4) . .
C38 C37 S1 C40 -81.2(4) . .
C45 C40 S1 O4 2.2(4) . .
C41 C40 S1 O4 176.3(3) . .
C45 C40 S1 O5 -126.4(4) . .
C41 C40 S1 O5 47.7(4) . .
C45 C40 S1 C37 119.1(4) . .
C41 C40 S1 C37 -66.8(4) . .
C52 C51 S2 O16 157.6(3) . .
C50 C51 S2 O16 -22.1(4) . .
C52 C51 S2 O17 24.3(4) . .
C50 C51 S2 O17 -155.4(3) . .
C52 C51 S2 C54 -88.2(4) . .
C50 C51 S2 C54 92.1(4) . .
C55 C54 S2 O16 23.5(4) . .
C59 C54 S2 O16 -161.2(3) . .
C55 C54 S2 O17 158.1(4) . .
C59 C54 S2 O17 -26.7(4) . .
C55 C54 S2 C51 -90.7(4) . .
C59 C54 S2 C51 84.6(4) . .
C66 C65 S3 O11 -20.4(4) . .
C64 C65 S3 O11 163.1(3) . .
C66 C65 S3 O10 -151.6(4) . .
C64 C65 S3 O10 31.9(4) . .
C66 C65 S3 C68 95.1(4) . .
C64 C65 S3 C68 -81.4(4) . .
C69 C68 S3 O11 -149.3(3) . .
C73 C68 S3 O11 37.0(4) . .
C69 C68 S3 O10 -17.6(4) . .
C73 C68 S3 O10 168.7(3) . .
C69 C68 S3 C65 96.2(4) . .
C73 C68 S3 C65 -77.5(4) . .

loop_
_platon_squeeze_void_nr
_platon_squeeze_void_average_x
_platon_squeeze_void_average_y
_platon_squeeze_void_average_z
_platon_squeeze_void_volume
_platon_squeeze_void_count_electrons
_platon_squeeze_void_content
1 0.000 -0.004 0.500 196 63 ' '
2 0.069 0.508 1.000 278 86 ' '
